data_7713002
loop_
_publ_author_name
'Wannipurage, Duleeka'
'D'Aniello, Sara'
'Pappalardo, Daniela'
'Kulathungage, Lakshani Wathsala'
'Ward, Cassandra L.'
'Anderson, Danni P.'
'Groysman, Stanislav'
'Mazzeo, Mina'

_publ_section_title
;
 Simple magnesium alkoxides: synthesis, molecular structure, and catalytic
 behaviour in the ring-opening polymerization of lactide and macrolactones
 and for copolymerization of maleic anhydride and propylene oxide
;
_journal_name_full 'Dalton Transactions'
_journal_paper_doi 10.1039/D3DT00785E
_journal_year 2023
_chemical_formula_moiety 'C52 H78 Mg2 O4, 1.33[C4H10O]'
_chemical_formula_sum 'C57.32 H91.3 Mg2 O5.33'
_chemical_formula_weight 914.34
_space_group_crystal_system monoclinic
_space_group_IT_number 7
_space_group_name_Hall 'P -2yc'
_space_group_name_H-M_alt 'P 1 c 1'
_atom_sites_solution_hydrogens geom
_audit_creation_date 2020-11-19
_audit_creation_method
;
Olex2 1.3
(compiled 2020.07.31 svn.rc2a77460 for OlexSys, GUI svn.r6145)
;
_audit_update_record
;
2022-09-10 deposited with the CCDC.	2023-04-20 downloaded from the CCDC.
;
_cell_angle_alpha 90
_cell_angle_beta 90.778(2)
_cell_angle_gamma 90
_cell_formula_units_Z 2
_cell_length_a 12.5905(10)
_cell_length_b 10.4610(9)
_cell_length_c 20.3664(17)
_cell_measurement_reflns_used 7705
_cell_measurement_temperature 100(2)
_cell_measurement_theta_max 22.456
_cell_measurement_theta_min 2.188
_cell_volume 2682.2(4)
_computing_cell_refinement 'SAINT V8.40B (?, 2016)'
_computing_data_reduction 'SAINT V8.40B (?, 2016)'
_computing_molecular_graphics 'Olex2 1.3 (Dolomanov et al., 2009)'
_computing_publication_material 'Olex2 1.3 (Dolomanov et al., 2009)'
_computing_structure_refinement 'SHELXL 2018/3 (Sheldrick, 2015)'
_computing_structure_solution 'SHELXT 2018/2 (Sheldrick, 2018)'
_diffrn_ambient_temperature 100(2)
_diffrn_measured_fraction_theta_full 1.000
_diffrn_measured_fraction_theta_max 0.997
_diffrn_measurement_device_type 'Bruker APEX-II CCD'
_diffrn_measurement_method '\f and \w scans'
_diffrn_radiation_type MoK\a
_diffrn_radiation_wavelength 0.71073
_diffrn_reflns_av_R_equivalents 0.1564
_diffrn_reflns_av_unetI/netI 0.1403
_diffrn_reflns_Laue_measured_fraction_full 1.000
_diffrn_reflns_Laue_measured_fraction_max 0.997
_diffrn_reflns_limit_h_max 15
_diffrn_reflns_limit_h_min -15
_diffrn_reflns_limit_k_max 12
_diffrn_reflns_limit_k_min -12
_diffrn_reflns_limit_l_max 24
_diffrn_reflns_limit_l_min -24
_diffrn_reflns_number 62305
_diffrn_reflns_point_group_measured_fraction_full 0.999
_diffrn_reflns_point_group_measured_fraction_max 0.992
_diffrn_reflns_theta_full 25.242
_diffrn_reflns_theta_max 25.508
_diffrn_reflns_theta_min 1.947
_diffrn_source_current 30.0
_diffrn_source_power 1.5
_diffrn_source_voltage 50.0
_diffrn_standards_number 0
_exptl_absorpt_coefficient_mu 0.091
_exptl_absorpt_correction_T_max 0.7452
_exptl_absorpt_correction_T_min 0.5738
_exptl_absorpt_correction_type multi-scan
_exptl_absorpt_process_details
;
SADABS-2016/2 (Bruker,2016/2) was used for absorption correction.
wR2(int) was 0.0865 before and 0.0760 after correction.
The Ratio of minimum to maximum transmission is 0.7700.
The \l/2 correction factor is Not present.
;
_exptl_crystal_colour colourless
_exptl_crystal_colour_primary colourless
_exptl_crystal_density_diffrn 1.132
_exptl_crystal_description block
_exptl_crystal_F_000 1004
_exptl_crystal_recrystallization_method 'slow evaporation in ether'
_exptl_crystal_size_max 0.43
_exptl_crystal_size_mid 0.34
_exptl_crystal_size_min 0.24
_refine_diff_density_max 0.345
_refine_diff_density_min -0.366
_refine_diff_density_rms 0.060
_refine_ls_abs_structure_details
;
 Flack x determined using 1353 quotients [(I+)-(I-)]/[(I+)+(I-)]
 (Parsons, Flack and Wagner, Acta Cryst. B69 (2013) 249-259).
;
_refine_ls_abs_structure_Flack 0.2(3)
_refine_ls_extinction_method none
_refine_ls_goodness_of_fit_ref 0.982
_refine_ls_hydrogen_treatment constr
_refine_ls_matrix_type full
_refine_ls_number_parameters 540
_refine_ls_number_reflns 9936
_refine_ls_number_restraints 495
_refine_ls_restrained_S_all 1.021
_refine_ls_R_factor_all 0.2148
_refine_ls_R_factor_gt 0.0959
_refine_ls_shift/su_max 0.004
_refine_ls_shift/su_mean 0.000
_refine_ls_structure_factor_coef Fsqd
_refine_ls_weighting_details 'w=1/[\s^2^(Fo^2^)+(0.1634P)^2^] where P=(Fo^2^+2Fc^2^)/3'
_refine_ls_weighting_scheme calc
_refine_ls_wR_factor_gt 0.2430
_refine_ls_wR_factor_ref 0.3109
_reflns_Friedel_coverage 0.989
_reflns_Friedel_fraction_full 0.998
_reflns_Friedel_fraction_max 0.988
_reflns_number_gt 4058
_reflns_number_total 9936
_reflns_threshold_expression 'I > 2\s(I)'
_cod_data_source_file d3dt00785e2.cif
_cod_data_source_block sg_883_0m_clw
_cod_original_formula_sum 'C57.32 H91.30 Mg2 O5.33'
_cod_database_code 7713002
_shelx_shelxl_version_number 2018/3
_shelx_space_group_comment
;
The symmetry employed for this shelxl refinement is uniquely defined
by the following loop, which should always be used as a source of
symmetry information in preference to the above space-group names.
They are only intended as comments.
;
_shelx_estimated_absorpt_t_max 0.979
_shelx_estimated_absorpt_t_min 0.962
_olex2_refinement_description
;
1. Fixed Uiso
 At 1.2 times of:
  All C(H) groups, All C(H,H) groups
 At 1.5 times of:
  All C(H,H,H) groups
2. Restrained distances
 C53-C50 \\sim C54-C50
 with sigma of 0.005
 C51-C53 \\sim C54-C52
 with sigma of 0.005
 C52-C50 \\sim C51-C50 \\sim C47-C46 \\sim C48-C46 \\sim C52-C54 \\sim C53-C51
\\sim C49-C48
 with sigma of 0.005
 C23-C22 \\sim C24-C23 \\sim C25-C24 \\sim C26-C25 \\sim C27-C26 \\sim C27-C22
\\sim C5-C4 \\sim C6-C5 ~
 C7-C6 \\sim C8-C7 \\sim C9-C8 \\sim C9-C4
 with sigma of 0.005
 C39-C38 \\sim C40-C39 \\sim C41-C40 \\sim C45-C44 \\sim C44-C43 \\sim C43-C42
 with sigma of 0.005
3. Uiso/Uaniso restraints and constraints
All non-hydrogen atoms have similar U: within 2A with sigma of 0.005 and sigma
for terminal atoms of 0.002 within 2A
4. Others
 Sof(H52D)=Sof(H52E)=Sof(H51C)=Sof(H51D)=Sof(H51E)=Sof(C54)=Sof(H54A)=
 Sof(H54B)=Sof(H54C)=1-FVAR(1)
 Sof(H52A)=Sof(H52B)=Sof(H52C)=Sof(H51A)=Sof(H51B)=Sof(C53)=Sof(H53A)=
 Sof(H53B)=Sof(H53C)=FVAR(1)
5.a Ternary CH refined with riding coordinates:
 C36(H36), C33(H33), C18(H18), C12(H12), C46(H46), C30(H30), C50(H50), C14(H14)
5.b Secondary CH2 refined with riding coordinates:
 C32(H32A,H32B), C38(H38A,H38B), C35(H35A,H35B), C34(H34A,H34B), C41(H41A,
 H41B), C13(H13A,H13B), C42(H42A,H42B), C19(H19A,H19B), C31(H31A,H31B),
 C11(H11A,H11B), C29(H29A,H29B), C37(H37A,H37B), C16(H16A,H16B), C17(H17A,H17B),
  C52(H52D,H52E), C43(H43A,H43B), C45(H45A,H45B), C48(H48A,H48B), C39(H39A,
 H39B), C44(H44A,H44B), C51(H51A,H51B), C15(H15A,H15B), C40(H40A,H40B)
5.c Me refined with riding coordinates:
 C52(H52A,H52B,H52C)
5.d Aromatic/amide H refined with riding coordinates:
 C23(H23), C24(H24), C25(H25), C26(H26), C27(H27), C5(H5), C6(H6), C7(H7),
 C8(H8), C9(H9)
5.e Idealised Me refined as rotating group:
 C20(H20A,H20B,H20C), C21(H21A,H21B,H21C), C51(H51C,H51D,H51E), C49(H49A,H49B,
 H49C), C47(H47A,H47B,H47C), C54(H54A,H54B,H54C), C53(H53A,H53B,H53C)
;
_smtbx_masks_void_probe_radius 1.2
_smtbx_masks_void_truncation_radius 1.2
_olex2_submission_special_instructions 'No special instructions were received'

loop_
_space_group_symop_operation_xyz
'x, y, z'
'x, -y, z+1/2'

loop_
_atom_site_label
_atom_site_type_symbol
_atom_site_fract_x
_atom_site_fract_y
_atom_site_fract_z
_atom_site_U_iso_or_equiv
_atom_site_adp_type
_atom_site_occupancy
_atom_site_site_symmetry_order
_atom_site_calc_flag
_atom_site_refinement_flags_posn
_atom_site_refinement_flags_adp
_atom_site_refinement_flags_occupancy
_atom_site_disorder_assembly
_atom_site_disorder_group
Mg1 Mg 0.4102(3) 0.4929(4) 0.5444(2) 0.0556(10) Uani 1 1 d . U . . .
Mg2 Mg 0.5929(3) 0.5414(4) 0.45988(19) 0.0578(10) Uani 1 1 d . U . . .
O2 O 0.5592(6) 0.5571(7) 0.5537(3) 0.0558(15) Uani 1 1 d . U . . .
O3 O 0.6811(6) 0.3808(8) 0.4409(4) 0.072(2) Uani 1 1 d . U . . .
O1 O 0.4449(6) 0.4766(6) 0.4499(3) 0.0549(15) Uani 1 1 d . U . . .
O4 O 0.3199(5) 0.6548(7) 0.5639(4) 0.065(2) Uani 1 1 d . U . . .
C36 C 0.8771(9) 0.5284(14) 0.6992(6) 0.077(2) Uani 1 1 d . U . . .
H36 H 0.908316 0.557076 0.742180 0.093 Uiso 1 1 calc R U . . .
C20 C 0.4715(10) 0.4877(12) 0.3364(6) 0.070(2) Uani 1 1 d . U . . .
H20A H 0.482242 0.579517 0.343401 0.105 Uiso 1 1 calc R U . . .
H20B H 0.439502 0.473655 0.292845 0.105 Uiso 1 1 calc R U . . .
H20C H 0.540121 0.443624 0.339165 0.105 Uiso 1 1 calc R U . . .
C2 C 0.3978(9) 0.4352(12) 0.3890(6) 0.0674(19) Uani 1 1 d . U . . .
C28 C 0.7178(9) 0.5444(12) 0.6242(6) 0.064(2) Uani 1 1 d . U . . .
C32 C 0.8670(10) 0.3893(14) 0.7008(6) 0.080(3) Uani 1 1 d . U . . .
H32A H 0.818025 0.363931 0.736061 0.095 Uiso 1 1 calc R U . . .
H32B H 0.937233 0.350256 0.710153 0.095 Uiso 1 1 calc R U . . .
C38 C 0.6612(11) 0.2477(12) 0.4574(6) 0.084(3) Uani 1 1 d D U . . .
H38A H 0.585988 0.234827 0.469364 0.101 Uiso 1 1 calc R U . . .
H38B H 0.707177 0.220033 0.494596 0.101 Uiso 1 1 calc R U . . .
C3 C 0.6044(9) 0.6034(13) 0.6154(5) 0.0657(18) Uani 1 1 d . U . . .
C33 C 0.9025(9) 0.5264(12) 0.5785(6) 0.069(2) Uani 1 1 d . U . . .
H33 H 0.948911 0.555487 0.541932 0.083 Uiso 1 1 calc R U . . .
C22 C 0.6130(9) 0.7495(12) 0.6160(5) 0.078(2) Uani 1 1 d D U . . .
C23 C 0.6197(9) 0.8158(10) 0.5575(6) 0.085(3) Uani 1 1 d D U . . .
H23 H 0.620430 0.769956 0.517251 0.102 Uiso 1 1 calc R U . . .
C24 C 0.6254(11) 0.9487(10) 0.5567(7) 0.100(3) Uani 1 1 d D U . . .
H24 H 0.638754 0.987912 0.515519 0.120 Uiso 1 1 calc R U . . .
C25 C 0.6136(11) 1.0288(15) 0.6097(6) 0.107(3) Uani 1 1 d D U . . .
H25 H 0.603335 1.118627 0.607330 0.128 Uiso 1 1 calc R U . . .
C26 C 0.6191(11) 0.9582(12) 0.6670(7) 0.101(3) Uani 1 1 d D U . . .
H26 H 0.629854 1.003838 0.706804 0.121 Uiso 1 1 calc R U . . .
C27 C 0.6102(10) 0.8268(11) 0.6713(6) 0.092(3) Uani 1 1 d D U . . .
H27 H 0.601913 0.788407 0.713154 0.110 Uiso 1 1 calc R U . . .
C35 C 0.7696(9) 0.5872(14) 0.6915(5) 0.073(2) Uani 1 1 d . U . . .
H35A H 0.775775 0.681523 0.692727 0.088 Uiso 1 1 calc R U . . .
H35B H 0.723922 0.560131 0.728153 0.088 Uiso 1 1 calc R U . . .
C34 C 0.7974(8) 0.5881(13) 0.5723(5) 0.065(2) Uani 1 1 d . U . . .
H34A H 0.767317 0.569418 0.528124 0.078 Uiso 1 1 calc R U . . .
H34B H 0.806604 0.681830 0.575753 0.078 Uiso 1 1 calc R U . . .
C41 C 0.7724(10) 0.3828(11) 0.3937(7) 0.083(3) Uani 1 1 d D U . . .
H41A H 0.760667 0.446536 0.358386 0.100 Uiso 1 1 calc R U . . .
H41B H 0.840516 0.401537 0.416614 0.100 Uiso 1 1 calc R U . . .
C13 C 0.0486(10) 0.4687(14) 0.3563(6) 0.081(3) Uani 1 1 d . U . . .
H13A H -0.022892 0.507181 0.351232 0.098 Uiso 1 1 calc R U . . .
H13B H 0.041334 0.374754 0.352689 0.098 Uiso 1 1 calc R U . . .
C42 C 0.2335(9) 0.6563(11) 0.6103(6) 0.076(3) Uani 1 1 d D U . . .
H42A H 0.240854 0.586708 0.643017 0.091 Uiso 1 1 calc R U . . .
H42B H 0.163599 0.649165 0.587793 0.091 Uiso 1 1 calc R U . . .
C19 C 0.2883(10) 0.6432(13) 0.3819(6) 0.079(3) Uani 1 1 d . U . . .
H19A H 0.323426 0.669835 0.423487 0.094 Uiso 1 1 calc R U . . .
H19B H 0.330699 0.676402 0.345082 0.094 Uiso 1 1 calc R U . . .
C4 C 0.3949(9) 0.2897(12) 0.3871(5) 0.074(2) Uani 1 1 d D U . . .
C5 C 0.3850(9) 0.2171(10) 0.4438(6) 0.081(3) Uani 1 1 d D U . . .
H5 H 0.381807 0.259761 0.484863 0.097 Uiso 1 1 calc R U . . .
C6 C 0.3797(10) 0.0845(10) 0.4426(6) 0.093(3) Uani 1 1 d D U . . .
H6 H 0.376287 0.034756 0.481480 0.112 Uiso 1 1 calc R U . . .
C7 C 0.3798(11) 0.0300(14) 0.3804(5) 0.099(3) Uani 1 1 d D U . . .
H7 H 0.366794 -0.059295 0.377163 0.119 Uiso 1 1 calc R U . . .
C8 C 0.3974(12) 0.0967(11) 0.3229(7) 0.101(3) Uani 1 1 d D U . . .
H8 H 0.405687 0.053572 0.282209 0.121 Uiso 1 1 calc R U . . .
C9 C 0.4026(10) 0.2286(11) 0.3268(6) 0.086(3) Uani 1 1 d D U . . .
H9 H 0.411478 0.277730 0.288031 0.103 Uiso 1 1 calc R U . . .
C31 C 0.8960(9) 0.3861(13) 0.5784(6) 0.078(3) Uani 1 1 d . U . . .
H31A H 0.967930 0.349276 0.584266 0.094 Uiso 1 1 calc R U . . .
H31B H 0.866551 0.356028 0.535827 0.094 Uiso 1 1 calc R U . . .
C18 C 0.1782(10) 0.6992(15) 0.3783(7) 0.088(2) Uani 1 1 d . U . . .
H18 H 0.184177 0.794429 0.381017 0.105 Uiso 1 1 calc R U . . .
C11 C 0.2088(9) 0.4469(12) 0.4328(6) 0.069(2) Uani 1 1 d . U . . .
H11A H 0.205176 0.352380 0.431326 0.082 Uiso 1 1 calc R U . . .
H11B H 0.237182 0.472131 0.476522 0.082 Uiso 1 1 calc R U . . .
C12 C 0.0956(10) 0.5035(13) 0.4229(7) 0.079(2) Uani 1 1 d . U . . .
H12 H 0.048509 0.468596 0.457765 0.094 Uiso 1 1 calc R U . . .
C29 C 0.7128(9) 0.3999(12) 0.6223(6) 0.070(2) Uani 1 1 d . U . . .
H29A H 0.685070 0.371749 0.578948 0.084 Uiso 1 1 calc R U . . .
H29B H 0.663600 0.369004 0.656323 0.084 Uiso 1 1 calc R U . . .
C46 C 0.3343(8) 0.3542(13) 0.6065(7) 0.094(3) Uani 1 1 d D U . . .
H46 H 0.326799 0.399507 0.649442 0.113 Uiso 1 1 calc R U . . .
C37 C 0.9498(9) 0.5717(14) 0.6450(6) 0.078(3) Uani 1 1 d . U . . .
H37A H 1.021553 0.534703 0.651757 0.094 Uiso 1 1 calc R U . . .
H37B H 0.956169 0.665989 0.645411 0.094 Uiso 1 1 calc R U . . .
C10 C 0.2845(10) 0.4957(13) 0.3785(7) 0.071(2) Uani 1 1 d . U . . .
C16 C 0.1061(10) 0.6539(13) 0.4328(7) 0.088(3) Uani 1 1 d . U . . .
H16A H 0.035602 0.695507 0.429177 0.106 Uiso 1 1 calc R U . . .
H16B H 0.137585 0.673800 0.476383 0.106 Uiso 1 1 calc R U . . .
C21 C 0.5289(9) 0.5629(12) 0.6691(5) 0.066(2) Uani 1 1 d . U . . .
H21A H 0.459362 0.602697 0.661453 0.100 Uiso 1 1 calc R U . . .
H21B H 0.557392 0.590263 0.711891 0.100 Uiso 1 1 calc R U . . .
H21C H 0.521223 0.469696 0.668699 0.100 Uiso 1 1 calc R U . . .
C30 C 0.8243(10) 0.3417(14) 0.6345(6) 0.080(2) Uani 1 1 d . U . . .
H30 H 0.819671 0.246243 0.634743 0.096 Uiso 1 1 calc R U . . .
C17 C 0.1274(11) 0.6643(15) 0.3123(7) 0.094(3) Uani 1 1 d . U . . .
H17A H 0.168698 0.704139 0.276659 0.113 Uiso 1 1 calc R U . . .
H17B H 0.054482 0.699711 0.310106 0.113 Uiso 1 1 calc R U . . .
C50 C 0.6633(9) 0.6728(13) 0.3961(8) 0.109(4) Uani 1 1 d D U . . .
H50 H 0.670259 0.623905 0.354140 0.130 Uiso 1 1 calc R U . . .
C52 C 0.7752(11) 0.7317(14) 0.4071(7) 0.119(4) Uani 1 1 d D U . . .
H52A H 0.825105 0.664542 0.420722 0.179 Uiso 0.393(19) 1 calc R U P A 1
H52B H 0.799410 0.770604 0.366153 0.179 Uiso 0.393(19) 1 calc R U P A 1
H52C H 0.771892 0.797243 0.441406 0.179 Uiso 0.393(19) 1 calc R U P A 1
H52D H 0.828903 0.662640 0.409332 0.143 Uiso 0.607(19) 1 calc R U P A 2
H52E H 0.777266 0.778417 0.449382 0.143 Uiso 0.607(19) 1 calc R U P A 2
C43 C 0.2474(11) 0.7818(11) 0.6408(7) 0.099(3) Uani 1 1 d D U . . .
H43A H 0.177585 0.824775 0.643328 0.119 Uiso 1 1 calc R U . . .
H43B H 0.275173 0.770570 0.686143 0.119 Uiso 1 1 calc R U . . .
C45 C 0.3387(10) 0.7867(12) 0.5454(5) 0.080(3) Uani 1 1 d D U . . .
H45A H 0.289373 0.812830 0.509596 0.096 Uiso 1 1 calc R U . . .
H45B H 0.412513 0.797985 0.530324 0.096 Uiso 1 1 calc R U . . .
C48 C 0.4056(12) 0.2381(14) 0.6232(6) 0.109(3) Uani 1 1 d D U . . .
H48A H 0.480908 0.264653 0.621063 0.131 Uiso 1 1 calc R U . . .
H48B H 0.393707 0.170984 0.589596 0.131 Uiso 1 1 calc R U . . .
C39 C 0.6865(11) 0.1773(13) 0.3979(6) 0.103(3) Uani 1 1 d D U . . .
H39A H 0.623644 0.171092 0.368355 0.124 Uiso 1 1 calc R U . . .
H39B H 0.711756 0.090007 0.408587 0.124 Uiso 1 1 calc R U . . .
C44 C 0.3203(11) 0.8625(13) 0.6042(6) 0.098(3) Uani 1 1 d D U . . .
H44A H 0.287571 0.945980 0.593145 0.117 Uiso 1 1 calc R U . . .
H44B H 0.387217 0.877220 0.629180 0.117 Uiso 1 1 calc R U . . .
C51 C 0.5997(13) 0.7937(13) 0.3754(7) 0.121(4) Uani 1 1 d D U . . .
H51C H 0.526997 0.769220 0.362992 0.181 Uiso 0.607(19) 1 calc R U P A 2
H51D H 0.634049 0.834394 0.337912 0.181 Uiso 0.607(19) 1 calc R U P A 2
H51E H 0.597803 0.853857 0.412257 0.181 Uiso 0.607(19) 1 calc R U P A 2
H51A H 0.595986 0.853678 0.412904 0.145 Uiso 0.393(19) 1 calc R U P A 1
H51B H 0.526260 0.769264 0.362698 0.145 Uiso 0.393(19) 1 calc R U P A 1
C15 C 0.2337(10) 0.4582(15) 0.3115(6) 0.082(3) Uani 1 1 d . U . . .
H15A H 0.227172 0.363951 0.309175 0.099 Uiso 1 1 calc R U . . .
H15B H 0.280941 0.485931 0.275767 0.099 Uiso 1 1 calc R U . . .
C49 C 0.3844(12) 0.1804(16) 0.6923(6) 0.111(3) Uani 1 1 d D U . . .
H49A H 0.308519 0.161403 0.696367 0.167 Uiso 1 1 calc R U . . .
H49B H 0.405740 0.242106 0.726243 0.167 Uiso 1 1 calc R U . . .
H49C H 0.425503 0.101557 0.697887 0.167 Uiso 1 1 calc R U . . .
C47 C 0.2211(9) 0.3016(15) 0.5916(7) 0.096(3) Uani 1 1 d D U . . .
H47A H 0.173959 0.372417 0.579299 0.145 Uiso 1 1 calc R U . . .
H47B H 0.193785 0.259070 0.630795 0.145 Uiso 1 1 calc R U . . .
H47C H 0.224259 0.240152 0.555386 0.145 Uiso 1 1 calc R U . . .
C40 C 0.7705(12) 0.2527(11) 0.3679(7) 0.106(3) Uani 1 1 d D U . . .
H40A H 0.839968 0.211316 0.376599 0.128 Uiso 1 1 calc R U . . .
H40B H 0.758802 0.255326 0.319715 0.128 Uiso 1 1 calc R U . . .
C14 C 0.1225(10) 0.5191(15) 0.3011(7) 0.087(3) Uani 1 1 d . U . . .
H14 H 0.092769 0.498531 0.256507 0.104 Uiso 1 1 calc R U . . .
C54 C 0.802(2) 0.825(2) 0.3502(10) 0.119(4) Uani 0.607(19) 1 d D U P A 2
H54A H 0.842503 0.779220 0.316642 0.179 Uiso 0.607(19) 1 calc R U P A 2
H54B H 0.845481 0.895857 0.367479 0.179 Uiso 0.607(19) 1 calc R U P A 2
H54C H 0.736643 0.858740 0.330724 0.179 Uiso 0.607(19) 1 calc R U P A 2
C53 C 0.655(3) 0.860(3) 0.3164(16) 0.120(4) Uani 0.393(19) 1 d D U P A 1
H53A H 0.601353 0.880396 0.282426 0.181 Uiso 0.393(19) 1 calc R U P A 1
H53B H 0.708384 0.803160 0.298269 0.181 Uiso 0.393(19) 1 calc R U P A 1
H53C H 0.688654 0.939569 0.331517 0.181 Uiso 0.393(19) 1 calc R U P A 1

loop_
_atom_site_aniso_label
_atom_site_aniso_U_11
_atom_site_aniso_U_22
_atom_site_aniso_U_33
_atom_site_aniso_U_23
_atom_site_aniso_U_13
_atom_site_aniso_U_12
Mg1 0.0369(19) 0.090(2) 0.0400(19) -0.0008(17) 0.0108(15) 0.0050(17)
Mg2 0.0384(19) 0.092(3) 0.043(2) -0.0010(18) 0.0137(16) 0.0001(18)
O2 0.036(3) 0.095(3) 0.036(3) 0.002(3) 0.012(3) -0.001(3)
O3 0.055(4) 0.085(4) 0.075(5) -0.010(4) 0.032(4) 0.005(4)
O1 0.036(3) 0.087(3) 0.043(3) -0.002(3) 0.006(3) 0.003(3)
O4 0.043(4) 0.087(5) 0.066(4) -0.008(4) 0.021(3) 0.005(3)
C36 0.038(4) 0.135(5) 0.059(4) 0.009(5) -0.001(4) -0.001(4)
C20 0.047(4) 0.112(5) 0.050(4) -0.019(4) 0.007(4) -0.002(4)
C2 0.045(4) 0.107(4) 0.051(4) -0.017(3) 0.008(3) -0.001(3)
C28 0.036(4) 0.115(4) 0.043(4) 0.002(4) 0.014(3) -0.005(4)
C32 0.043(5) 0.136(6) 0.060(5) 0.019(5) -0.003(4) 0.003(5)
C38 0.070(6) 0.091(6) 0.093(6) -0.007(5) 0.027(5) 0.006(5)
C3 0.039(3) 0.112(4) 0.046(4) -0.001(3) 0.014(3) -0.001(3)
C33 0.033(4) 0.120(5) 0.056(4) 0.005(4) 0.020(4) 0.001(4)
C22 0.049(4) 0.102(5) 0.083(5) -0.021(4) 0.019(4) -0.003(4)
C23 0.056(5) 0.091(6) 0.108(6) -0.020(5) 0.025(5) -0.009(5)
C24 0.070(6) 0.096(6) 0.133(7) -0.027(6) 0.015(6) -0.008(5)
C25 0.077(6) 0.104(7) 0.138(7) -0.035(6) 0.010(6) -0.002(5)
C26 0.069(6) 0.108(7) 0.126(7) -0.043(6) 0.013(6) -0.001(6)
C27 0.063(5) 0.107(6) 0.106(6) -0.033(5) 0.016(5) -0.004(5)
C35 0.040(4) 0.128(6) 0.051(5) 0.002(5) 0.006(4) -0.003(5)
C34 0.035(4) 0.114(5) 0.046(4) 0.000(4) 0.018(4) -0.005(4)
C41 0.066(5) 0.099(6) 0.086(6) -0.007(5) 0.039(5) 0.005(5)
C13 0.045(5) 0.123(6) 0.076(6) 0.000(5) 0.003(5) -0.004(5)
C42 0.057(5) 0.097(6) 0.075(5) -0.013(5) 0.027(5) 0.003(5)
C19 0.050(5) 0.116(6) 0.069(5) 0.010(5) 0.003(4) 0.008(5)
C4 0.050(4) 0.094(5) 0.077(5) -0.026(4) 0.008(4) 0.002(4)
C5 0.062(5) 0.085(6) 0.097(6) -0.029(5) 0.004(5) -0.002(5)
C6 0.075(6) 0.088(6) 0.117(7) -0.027(5) 0.003(6) -0.009(5)
C7 0.082(6) 0.092(6) 0.124(7) -0.037(5) -0.001(6) -0.007(5)
C8 0.077(6) 0.108(6) 0.118(7) -0.039(6) 0.003(6) 0.000(6)
C9 0.059(5) 0.102(6) 0.096(6) -0.037(5) 0.006(5) 0.006(5)
C31 0.036(5) 0.129(6) 0.069(5) 0.001(5) 0.015(4) 0.001(5)
C18 0.055(5) 0.125(5) 0.083(5) 0.013(5) -0.003(4) 0.010(4)
C11 0.042(5) 0.103(5) 0.062(5) -0.012(4) 0.006(4) -0.002(4)
C12 0.045(5) 0.117(5) 0.074(5) -0.006(5) 0.005(4) 0.001(4)
C29 0.036(4) 0.118(5) 0.056(5) 0.013(5) 0.008(4) -0.002(5)
C46 0.065(6) 0.134(8) 0.084(6) 0.021(5) 0.011(5) -0.005(5)
C37 0.038(5) 0.133(6) 0.065(5) 0.005(5) 0.011(4) 0.004(5)
C10 0.043(4) 0.112(4) 0.058(4) -0.007(4) 0.002(4) 0.000(4)
C16 0.052(5) 0.124(6) 0.089(6) 0.002(5) 0.003(5) 0.016(5)
C21 0.038(4) 0.116(5) 0.045(4) -0.002(4) 0.013(3) 0.001(4)
C30 0.044(4) 0.128(5) 0.070(5) 0.014(4) 0.002(4) 0.000(4)
C17 0.058(5) 0.136(6) 0.088(6) 0.015(5) 0.002(5) 0.008(5)
C50 0.118(9) 0.094(7) 0.115(8) 0.005(6) 0.035(7) -0.019(6)
C52 0.130(9) 0.104(8) 0.125(8) -0.001(6) 0.042(7) -0.024(7)
C43 0.093(6) 0.109(6) 0.097(6) -0.012(5) 0.021(5) 0.018(5)
C45 0.063(5) 0.090(6) 0.087(6) -0.009(5) 0.015(5) 0.011(5)
C48 0.093(6) 0.141(8) 0.094(6) 0.020(6) 0.025(5) 0.003(6)
C39 0.092(6) 0.105(6) 0.113(6) -0.017(5) 0.020(6) 0.007(5)
C44 0.084(6) 0.106(6) 0.103(6) -0.017(5) 0.016(5) 0.019(5)
C51 0.136(9) 0.105(8) 0.122(9) 0.007(7) 0.031(8) -0.018(7)
C15 0.048(5) 0.134(6) 0.064(5) -0.002(5) 0.002(4) 0.001(5)
C49 0.096(7) 0.143(8) 0.095(6) 0.019(6) 0.027(5) 0.004(6)
C47 0.067(6) 0.136(8) 0.086(6) 0.021(6) 0.010(5) -0.005(5)
C40 0.099(6) 0.113(6) 0.109(6) -0.011(5) 0.034(5) 0.010(6)
C14 0.051(5) 0.134(6) 0.075(5) 0.000(5) 0.000(4) 0.001(5)
C54 0.130(9) 0.104(8) 0.125(9) -0.001(7) 0.044(8) -0.024(7)
C53 0.137(10) 0.104(9) 0.121(9) 0.008(7) 0.031(8) -0.018(8)

loop_
_atom_type_symbol
_atom_type_description
_atom_type_scat_dispersion_real
_atom_type_scat_dispersion_imag
_atom_type_scat_source
C C 0.0033 0.0016 'International Tables Vol C Tables 4.2.6.8 and 6.1.1.4'
H H 0.0000 0.0000 'International Tables Vol C Tables 4.2.6.8 and 6.1.1.4'
Mg Mg 0.0486 0.0363 'International Tables Vol C Tables 4.2.6.8 and 6.1.1.4'
O O 0.0106 0.0060 'International Tables Vol C Tables 4.2.6.8 and 6.1.1.4'

loop_
_geom_angle_atom_site_label_1
_geom_angle_atom_site_label_2
_geom_angle_atom_site_label_3
_geom_angle
_geom_angle_site_symmetry_1
_geom_angle_site_symmetry_3
_geom_angle_publ_flag
O2 Mg1 Mg2 41.9(2) . . ?
O2 Mg1 O4 102.9(3) . . ?
O2 Mg1 C46 126.3(4) . . ?
O1 Mg1 Mg2 42.5(2) . . ?
O1 Mg1 O2 84.4(3) . . ?
O1 Mg1 O4 112.5(3) . . ?
O1 Mg1 C46 128.0(5) . . ?
O4 Mg1 Mg2 113.9(3) . . ?
O4 Mg1 C46 100.8(4) . . ?
C46 Mg1 Mg2 144.8(4) . . ?
O2 Mg2 Mg1 42.7(2) . . ?
O2 Mg2 O3 112.0(3) . . ?
O2 Mg2 O1 85.1(3) . . ?
O2 Mg2 C50 130.2(5) . . ?
O3 Mg2 Mg1 113.5(3) . . ?
O3 Mg2 C50 100.7(4) . . ?
O1 Mg2 Mg1 42.4(2) . . ?
O1 Mg2 O3 102.2(3) . . ?
O1 Mg2 C50 124.2(4) . . ?
C50 Mg2 Mg1 144.9(4) . . ?
Mg2 O2 Mg1 95.4(3) . . ?
C3 O2 Mg1 123.4(6) . . ?
C3 O2 Mg2 141.1(6) . . ?
C38 O3 Mg2 130.1(6) . . ?
C38 O3 C41 107.2(8) . . ?
C41 O3 Mg2 121.8(7) . . ?
Mg1 O1 Mg2 95.1(3) . . ?
C2 O1 Mg1 140.4(7) . . ?
C2 O1 Mg2 124.5(6) . . ?
C42 O4 Mg1 123.3(7) . . ?
C45 O4 Mg1 129.3(6) . . ?
C45 O4 C42 106.6(8) . . ?
C32 C36 H36 108.3 . . ?
C32 C36 C35 109.5(11) . . ?
C32 C36 C37 111.5(11) . . ?
C35 C36 H36 108.3 . . ?
C35 C36 C37 110.9(10) . . ?
C37 C36 H36 108.3 . . ?
H20A C20 H20B 109.5 . . ?
H20A C20 H20C 109.5 . . ?
H20B C20 H20C 109.5 . . ?
C2 C20 H20A 109.5 . . ?
C2 C20 H20B 109.5 . . ?
C2 C20 H20C 109.5 . . ?
O1 C2 C20 104.5(9) . . ?
O1 C2 C4 109.5(9) . . ?
O1 C2 C10 111.0(9) . . ?
C20 C2 C10 108.6(10) . . ?
C4 C2 C20 110.9(9) . . ?
C4 C2 C10 112.2(10) . . ?
C3 C28 C35 110.8(10) . . ?
C34 C28 C3 114.0(10) . . ?
C34 C28 C35 104.4(9) . . ?
C29 C28 C3 110.7(9) . . ?
C29 C28 C35 108.9(10) . . ?
C29 C28 C34 107.9(10) . . ?
C36 C32 H32A 109.8 . . ?
C36 C32 H32B 109.8 . . ?
C36 C32 C30 109.6(10) . . ?
H32A C32 H32B 108.2 . . ?
C30 C32 H32A 109.8 . . ?
C30 C32 H32B 109.8 . . ?
O3 C38 H38A 110.8 . . ?
O3 C38 H38B 110.8 . . ?
O3 C38 C39 104.5(10) . . ?
H38A C38 H38B 108.9 . . ?
C39 C38 H38A 110.8 . . ?
C39 C38 H38B 110.8 . . ?
O2 C3 C28 108.3(9) . . ?
O2 C3 C22 111.5(9) . . ?
O2 C3 C21 106.7(9) . . ?
C22 C3 C28 109.2(9) . . ?
C21 C3 C28 112.8(10) . . ?
C21 C3 C22 108.4(9) . . ?
C34 C33 H33 109.6 . . ?
C34 C33 C37 106.0(10) . . ?
C31 C33 H33 109.6 . . ?
C31 C33 C34 112.8(10) . . ?
C31 C33 C37 109.1(10) . . ?
C37 C33 H33 109.6 . . ?
C23 C22 C3 119.9(9) . . ?
C23 C22 C27 114.2(12) . . ?
C27 C22 C3 125.9(11) . . ?
C22 C23 H23 119.5 . . ?
C22 C23 C24 121.0(13) . . ?
C24 C23 H23 119.5 . . ?
C23 C24 H24 116.9 . . ?
C25 C24 C23 126.3(14) . . ?
C25 C24 H24 116.9 . . ?
C24 C25 H25 125.3 . . ?
C24 C25 C26 109.4(14) . . ?
C26 C25 H25 125.3 . . ?
C25 C26 H26 117.2 . . ?
C25 C26 C27 125.6(14) . . ?
C27 C26 H26 117.2 . . ?
C22 C27 H27 119.1 . . ?
C26 C27 C22 121.7(13) . . ?
C26 C27 H27 119.1 . . ?
C36 C35 C28 109.8(11) . . ?
C36 C35 H35A 109.7 . . ?
C36 C35 H35B 109.7 . . ?
C28 C35 H35A 109.7 . . ?
C28 C35 H35B 109.7 . . ?
H35A C35 H35B 108.2 . . ?
C28 C34 H34A 108.8 . . ?
C28 C34 H34B 108.8 . . ?
C33 C34 C28 113.8(10) . . ?
C33 C34 H34A 108.8 . . ?
C33 C34 H34B 108.8 . . ?
H34A C34 H34B 107.7 . . ?
O3 C41 H41A 111.4 . . ?
O3 C41 H41B 111.4 . . ?
H41A C41 H41B 109.2 . . ?
C40 C41 O3 102.0(9) . . ?
C40 C41 H41A 111.4 . . ?
C40 C41 H41B 111.4 . . ?
H13A C13 H13B 108.2 . . ?
C12 C13 H13A 109.8 . . ?
C12 C13 H13B 109.8 . . ?
C12 C13 C14 109.6(11) . . ?
C14 C13 H13A 109.8 . . ?
C14 C13 H13B 109.8 . . ?
O4 C42 H42A 111.5 . . ?
O4 C42 H42B 111.5 . . ?
O4 C42 C43 101.5(9) . . ?
H42A C42 H42B 109.3 . . ?
C43 C42 H42A 111.5 . . ?
C43 C42 H42B 111.5 . . ?
H19A C19 H19B 108.0 . . ?
C18 C19 H19A 109.4 . . ?
C18 C19 H19B 109.4 . . ?
C18 C19 C10 111.0(11) . . ?
C10 C19 H19A 109.4 . . ?
C10 C19 H19B 109.4 . . ?
C5 C4 C2 121.8(9) . . ?
C9 C4 C2 118.7(10) . . ?
C9 C4 C5 119.5(12) . . ?
C4 C5 H5 118.8 . . ?
C4 C5 C6 122.4(12) . . ?
C6 C5 H5 118.8 . . ?
C5 C6 H6 122.4 . . ?
C7 C6 C5 115.2(12) . . ?
C7 C6 H6 122.4 . . ?
C6 C7 H7 117.8 . . ?
C8 C7 C6 124.5(14) . . ?
C8 C7 H7 117.8 . . ?
C7 C8 H8 121.3 . . ?
C9 C8 C7 117.5(14) . . ?
C9 C8 H8 121.3 . . ?
C4 C9 H9 119.8 . . ?
C8 C9 C4 120.4(12) . . ?
C8 C9 H9 119.8 . . ?
C33 C31 H31A 109.8 . . ?
C33 C31 H31B 109.8 . . ?
C33 C31 C30 109.5(10) . . ?
H31A C31 H31B 108.2 . . ?
C30 C31 H31A 109.8 . . ?
C30 C31 H31B 109.8 . . ?
C19 C18 H18 108.5 . . ?
C19 C18 C16 113.7(11) . . ?
C19 C18 C17 108.9(12) . . ?
C16 C18 H18 108.5 . . ?
C16 C18 C17 108.7(12) . . ?
C17 C18 H18 108.5 . . ?
H11A C11 H11B 108.1 . . ?
C12 C11 H11A 109.5 . . ?
C12 C11 H11B 109.5 . . ?
C12 C11 C10 110.6(10) . . ?
C10 C11 H11A 109.5 . . ?
C10 C11 H11B 109.5 . . ?
C13 C12 C11 111.8(11) . . ?
C13 C12 H12 108.7 . . ?
C13 C12 C16 112.4(11) . . ?
C11 C12 H12 108.7 . . ?
C11 C12 C16 106.6(11) . . ?
C16 C12 H12 108.7 . . ?
C28 C29 H29A 109.5 . . ?
C28 C29 H29B 109.5 . . ?
C28 C29 C30 110.6(10) . . ?
H29A C29 H29B 108.1 . . ?
C30 C29 H29A 109.5 . . ?
C30 C29 H29B 109.5 . . ?
Mg1 C46 H46 104.0 . . ?
C48 C46 Mg1 113.4(8) . . ?
C48 C46 H46 104.0 . . ?
C48 C46 C47 107.0(12) . . ?
C47 C46 Mg1 122.4(9) . . ?
C47 C46 H46 104.0 . . ?
C36 C37 C33 108.5(10) . . ?
C36 C37 H37A 110.0 . . ?
C36 C37 H37B 110.0 . . ?
C33 C37 H37A 110.0 . . ?
C33 C37 H37B 110.0 . . ?
H37A C37 H37B 108.4 . . ?
C19 C10 C2 111.7(10) . . ?
C19 C10 C11 108.3(10) . . ?
C19 C10 C15 107.8(11) . . ?
C11 C10 C2 109.5(10) . . ?
C15 C10 C2 112.3(10) . . ?
C15 C10 C11 107.0(10) . . ?
C18 C16 C12 105.4(11) . . ?
C18 C16 H16A 110.7 . . ?
C18 C16 H16B 110.7 . . ?
C12 C16 H16A 110.7 . . ?
C12 C16 H16B 110.7 . . ?
H16A C16 H16B 108.8 . . ?
C3 C21 H21A 109.5 . . ?
C3 C21 H21B 109.5 . . ?
C3 C21 H21C 109.5 . . ?
H21A C21 H21B 109.5 . . ?
H21A C21 H21C 109.5 . . ?
H21B C21 H21C 109.5 . . ?
C32 C30 C31 110.7(11) . . ?
C32 C30 C29 108.7(11) . . ?
C32 C30 H30 109.9 . . ?
C31 C30 C29 107.6(10) . . ?
C31 C30 H30 109.9 . . ?
C29 C30 H30 109.9 . . ?
C18 C17 H17A 109.1 . . ?
C18 C17 H17B 109.1 . . ?
C18 C17 C14 112.5(12) . . ?
H17A C17 H17B 107.8 . . ?
C14 C17 H17A 109.1 . . ?
C14 C17 H17B 109.1 . . ?
Mg2 C50 H50 103.7 . . ?
C52 C50 Mg2 124.1(10) . . ?
C52 C50 H50 103.7 . . ?
C51 C50 Mg2 118.8(9) . . ?
C51 C50 H50 103.7 . . ?
C51 C50 C52 100.4(12) . . ?
C50 C52 H52A 109.5 . . ?
C50 C52 H52B 109.5 . . ?
C50 C52 H52C 109.5 . . ?
C50 C52 H52D 109.6 . . ?
C50 C52 H52E 109.6 . . ?
C50 C52 C54 110.5(13) . . ?
H52A C52 H52B 109.5 . . ?
H52A C52 H52C 109.5 . . ?
H52B C52 H52C 109.5 . . ?
H52D C52 H52E 108.1 . . ?
C54 C52 H52D 109.6 . . ?
C54 C52 H52E 109.6 . . ?
C42 C43 H43A 109.2 . . ?
C42 C43 H43B 109.2 . . ?
H43A C43 H43B 107.9 . . ?
C44 C43 C42 112.1(10) . . ?
C44 C43 H43A 109.2 . . ?
C44 C43 H43B 109.2 . . ?
O4 C45 H45A 110.5 . . ?
O4 C45 H45B 110.5 . . ?
O4 C45 C44 106.1(10) . . ?
H45A C45 H45B 108.7 . . ?
C44 C45 H45A 110.5 . . ?
C44 C45 H45B 110.5 . . ?
C46 C48 H48A 108.9 . . ?
C46 C48 H48B 108.9 . . ?
C46 C48 C49 113.4(11) . . ?
H48A C48 H48B 107.7 . . ?
C49 C48 H48A 108.9 . . ?
C49 C48 H48B 108.9 . . ?
C38 C39 H39A 110.9 . . ?
C38 C39 H39B 110.9 . . ?
C38 C39 C40 104.1(11) . . ?
H39A C39 H39B 109.0 . . ?
C40 C39 H39A 110.9 . . ?
C40 C39 H39B 110.9 . . ?
C43 C44 H44A 111.3 . . ?
C43 C44 H44B 111.3 . . ?
C45 C44 C43 102.3(11) . . ?
C45 C44 H44A 111.3 . . ?
C45 C44 H44B 111.3 . . ?
H44A C44 H44B 109.2 . . ?
C50 C51 H51C 109.5 . . ?
C50 C51 H51D 109.5 . . ?
C50 C51 H51E 109.5 . . ?
C50 C51 H51A 109.7 . . ?
C50 C51 H51B 109.7 . . ?
C50 C51 C53 109.9(13) . . ?
H51C C51 H51D 109.5 . . ?
H51C C51 H51E 109.5 . . ?
H51D C51 H51E 109.5 . . ?
H51A C51 H51B 108.2 . . ?
C53 C51 H51A 109.7 . . ?
C53 C51 H51B 109.7 . . ?
C10 C15 H15A 109.2 . . ?
C10 C15 H15B 109.2 . . ?
C10 C15 C14 112.2(11) . . ?
H15A C15 H15B 107.9 . . ?
C14 C15 H15A 109.2 . . ?
C14 C15 H15B 109.2 . . ?
C48 C49 H49A 109.5 . . ?
C48 C49 H49B 109.5 . . ?
C48 C49 H49C 109.5 . . ?
H49A C49 H49B 109.5 . . ?
H49A C49 H49C 109.5 . . ?
H49B C49 H49C 109.5 . . ?
C46 C47 H47A 109.5 . . ?
C46 C47 H47B 109.5 . . ?
C46 C47 H47C 109.5 . . ?
H47A C47 H47B 109.5 . . ?
H47A C47 H47C 109.5 . . ?
H47B C47 H47C 109.5 . . ?
C41 C40 C39 111.2(10) . . ?
C41 C40 H40A 109.4 . . ?
C41 C40 H40B 109.4 . . ?
C39 C40 H40A 109.4 . . ?
C39 C40 H40B 109.4 . . ?
H40A C40 H40B 108.0 . . ?
C13 C14 H14 111.2 . . ?
C17 C14 C13 104.5(11) . . ?
C17 C14 C15 110.6(12) . . ?
C17 C14 H14 111.2 . . ?
C15 C14 C13 107.9(11) . . ?
C15 C14 H14 111.2 . . ?
C52 C54 H54A 109.5 . . ?
C52 C54 H54B 109.5 . . ?
C52 C54 H54C 109.5 . . ?
H54A C54 H54B 109.5 . . ?
H54A C54 H54C 109.5 . . ?
H54B C54 H54C 109.5 . . ?
C51 C53 H53A 109.5 . . ?
C51 C53 H53B 109.5 . . ?
C51 C53 H53C 109.5 . . ?
H53A C53 H53B 109.5 . . ?
H53A C53 H53C 109.5 . . ?
H53B C53 H53C 109.5 . . ?

loop_
_geom_bond_atom_site_label_1
_geom_bond_atom_site_label_2
_geom_bond_distance
_geom_bond_site_symmetry_2
_geom_bond_publ_flag
Mg1 Mg2 2.936(4) . ?
Mg1 O2 2.000(8) . ?
Mg1 O1 1.987(7) . ?
Mg1 O4 2.081(8) . ?
Mg1 C46 2.157(13) . ?
Mg2 O2 1.971(7) . ?
Mg2 O3 2.053(8) . ?
Mg2 O1 1.991(8) . ?
Mg2 C50 2.097(14) . ?
O2 C3 1.455(14) . ?
O3 C38 1.455(14) . ?
O3 C41 1.509(13) . ?
O1 C2 1.435(13) . ?
O4 C42 1.452(12) . ?
O4 C45 1.450(14) . ?
C36 H36 1.0000 . ?
C36 C32 1.460(18) . ?
C36 C35 1.493(15) . ?
C36 C37 1.514(16) . ?
C20 H20A 0.9800 . ?
C20 H20B 0.9800 . ?
C20 H20C 0.9800 . ?
C20 C2 1.529(16) . ?
C2 C4 1.523(16) . ?
C2 C10 1.572(17) . ?
C28 C3 1.563(16) . ?
C28 C35 1.574(17) . ?
C28 C34 1.536(14) . ?
C28 C29 1.513(16) . ?
C32 H32A 0.9900 . ?
C32 H32B 0.9900 . ?
C32 C30 1.530(16) . ?
C38 H38A 0.9900 . ?
C38 H38B 0.9900 . ?
C38 C39 1.457(7) . ?
C3 C22 1.532(17) . ?
C3 C21 1.520(14) . ?
C33 H33 1.0000 . ?
C33 C34 1.476(15) . ?
C33 C31 1.470(16) . ?
C33 C37 1.548(17) . ?
C22 C23 1.383(6) . ?
C22 C27 1.385(6) . ?
C23 H23 0.9500 . ?
C23 C24 1.392(6) . ?
C24 H24 0.9500 . ?
C24 C25 1.377(6) . ?
C25 H25 0.9500 . ?
C25 C26 1.381(6) . ?
C26 H26 0.9500 . ?
C26 C27 1.382(6) . ?
C27 H27 0.9500 . ?
C35 H35A 0.9900 . ?
C35 H35B 0.9900 . ?
C34 H34A 0.9900 . ?
C34 H34B 0.9900 . ?
C41 H41A 0.9900 . ?
C41 H41B 0.9900 . ?
C41 C40 1.460(7) . ?
C13 H13A 0.9900 . ?
C13 H13B 0.9900 . ?
C13 C12 1.517(17) . ?
C13 C14 1.561(18) . ?
C42 H42A 0.9900 . ?
C42 H42B 0.9900 . ?
C42 C43 1.461(7) . ?
C19 H19A 0.9900 . ?
C19 H19B 0.9900 . ?
C19 C18 1.505(17) . ?
C19 C10 1.545(18) . ?
C4 C5 1.388(6) . ?
C4 C9 1.388(6) . ?
C5 H5 0.9500 . ?
C5 C6 1.389(6) . ?
C6 H6 0.9500 . ?
C6 C7 1.388(6) . ?
C7 H7 0.9500 . ?
C7 C8 1.385(6) . ?
C8 H8 0.9500 . ?
C8 C9 1.384(6) . ?
C9 H9 0.9500 . ?
C31 H31A 0.9900 . ?
C31 H31B 0.9900 . ?
C31 C30 1.537(16) . ?
C18 H18 1.0000 . ?
C18 C16 1.519(18) . ?
C18 C17 1.526(18) . ?
C11 H11A 0.9900 . ?
C11 H11B 0.9900 . ?
C11 C12 1.554(16) . ?
C11 C10 1.557(17) . ?
C12 H12 1.0000 . ?
C12 C16 1.592(18) . ?
C29 H29A 0.9900 . ?
C29 H29B 0.9900 . ?
C29 C30 1.547(17) . ?
C46 H46 1.0000 . ?
C46 C48 1.545(8) . ?
C46 C47 1.553(8) . ?
C37 H37A 0.9900 . ?
C37 H37B 0.9900 . ?
C10 C15 1.549(18) . ?
C16 H16A 0.9900 . ?
C16 H16B 0.9900 . ?
C21 H21A 0.9800 . ?
C21 H21B 0.9800 . ?
C21 H21C 0.9800 . ?
C30 H30 1.0000 . ?
C17 H17A 0.9900 . ?
C17 H17B 0.9900 . ?
C17 C14 1.537(19) . ?
C50 H50 1.0000 . ?
C50 C52 1.552(8) . ?
C50 C51 1.552(8) . ?
C52 H52A 0.9800 . ?
C52 H52B 0.9800 . ?
C52 H52C 0.9800 . ?
C52 H52D 0.9900 . ?
C52 H52E 0.9900 . ?
C52 C54 1.557(8) . ?
C43 H43A 0.9900 . ?
C43 H43B 0.9900 . ?
C43 C44 1.460(7) . ?
C45 H45A 0.9900 . ?
C45 H45B 0.9900 . ?
C45 C44 1.457(7) . ?
C48 H48A 0.9900 . ?
C48 H48B 0.9900 . ?
C48 C49 1.559(8) . ?
C39 H39A 0.9900 . ?
C39 H39B 0.9900 . ?
C39 C40 1.460(7) . ?
C44 H44A 0.9900 . ?
C44 H44B 0.9900 . ?
C51 H51C 0.9800 . ?
C51 H51D 0.9800 . ?
C51 H51E 0.9800 . ?
C51 H51A 0.9900 . ?
C51 H51B 0.9900 . ?
C51 C53 1.559(8) . ?
C15 H15A 0.9900 . ?
C15 H15B 0.9900 . ?
C15 C14 1.551(17) . ?
C49 H49A 0.9800 . ?
C49 H49B 0.9800 . ?
C49 H49C 0.9800 . ?
C47 H47A 0.9800 . ?
C47 H47B 0.9800 . ?
C47 H47C 0.9800 . ?
C40 H40A 0.9900 . ?
C40 H40B 0.9900 . ?
C14 H14 1.0000 . ?
C54 H54A 0.9800 . ?
C54 H54B 0.9800 . ?
C54 H54C 0.9800 . ?
C53 H53A 0.9800 . ?
C53 H53B 0.9800 . ?
C53 H53C 0.9800 . ?

loop_
_geom_torsion_atom_site_label_1
_geom_torsion_atom_site_label_2
_geom_torsion_atom_site_label_3
_geom_torsion_atom_site_label_4
_geom_torsion
_geom_torsion_site_symmetry_1
_geom_torsion_site_symmetry_2
_geom_torsion_site_symmetry_3
_geom_torsion_site_symmetry_4
_geom_torsion_publ_flag
Mg1 O2 C3 C28 134.9(7) . . . . ?
Mg1 O2 C3 C22 -104.9(8) . . . . ?
Mg1 O2 C3 C21 13.3(12) . . . . ?
Mg1 O1 C2 C20 165.9(7) . . . . ?
Mg1 O1 C2 C4 -75.4(12) . . . . ?
Mg1 O1 C2 C10 49.0(15) . . . . ?
Mg1 O4 C42 C43 141.4(9) . . . . ?
Mg1 O4 C45 C44 -134.1(9) . . . . ?
Mg1 C46 C48 C49 148.2(11) . . . . ?
Mg2 O2 C3 C28 -51.2(15) . . . . ?
Mg2 O2 C3 C22 69.0(13) . . . . ?
Mg2 O2 C3 C21 -172.8(8) . . . . ?
Mg2 O3 C38 C39 136.1(9) . . . . ?
Mg2 O3 C41 C40 -149.3(9) . . . . ?
Mg2 O1 C2 C20 -15.7(12) . . . . ?
Mg2 O1 C2 C4 103.1(9) . . . . ?
Mg2 O1 C2 C10 -132.5(8) . . . . ?
Mg2 C50 C52 C54 179.8(14) . . . . ?
Mg2 C50 C51 C53 -167(2) . . . . ?
O2 C3 C22 C23 -24.9(14) . . . . ?
O2 C3 C22 C27 152.0(11) . . . . ?
O3 C38 C39 C40 31.2(16) . . . . ?
O3 C41 C40 C39 -1.1(16) . . . . ?
O1 C2 C4 C5 30.6(15) . . . . ?
O1 C2 C4 C9 -149.2(11) . . . . ?
O1 C2 C10 C19 56.0(13) . . . . ?
O1 C2 C10 C11 -64.0(13) . . . . ?
O1 C2 C10 C15 177.2(10) . . . . ?
O4 C42 C43 C44 13.3(16) . . . . ?
O4 C45 C44 C43 -25.5(14) . . . . ?
C36 C32 C30 C31 56.4(13) . . . . ?
C36 C32 C30 C29 -61.6(13) . . . . ?
C20 C2 C4 C5 145.3(12) . . . . ?
C20 C2 C4 C9 -34.5(15) . . . . ?
C20 C2 C10 C19 -58.3(13) . . . . ?
C20 C2 C10 C11 -178.3(10) . . . . ?
C20 C2 C10 C15 62.9(14) . . . . ?
C2 C4 C5 C6 178.4(11) . . . . ?
C2 C4 C9 C8 -178.3(11) . . . . ?
C2 C10 C15 C14 -179.4(11) . . . . ?
C28 C3 C22 C23 94.7(12) . . . . ?
C28 C3 C22 C27 -88.3(14) . . . . ?
C28 C29 C30 C32 57.6(13) . . . . ?
C28 C29 C30 C31 -62.4(13) . . . . ?
C32 C36 C35 C28 -62.2(13) . . . . ?
C32 C36 C37 C33 60.4(13) . . . . ?
C38 O3 C41 C40 20.9(13) . . . . ?
C38 C39 C40 C41 -18.7(18) . . . . ?
C3 C28 C35 C36 179.2(10) . . . . ?
C3 C28 C34 C33 -176.6(10) . . . . ?
C3 C28 C29 C30 -177.2(10) . . . . ?
C3 C22 C23 C24 178.7(11) . . . . ?
C3 C22 C27 C26 179.7(12) . . . . ?
C33 C31 C30 C32 -58.3(13) . . . . ?
C33 C31 C30 C29 60.4(14) . . . . ?
C22 C23 C24 C25 -8(2) . . . . ?
C23 C22 C27 C26 -3.2(19) . . . . ?
C23 C24 C25 C26 14(2) . . . . ?
C24 C25 C26 C27 -15(2) . . . . ?
C25 C26 C27 C22 11(2) . . . . ?
C27 C22 C23 C24 1.4(18) . . . . ?
C35 C36 C32 C30 64.8(13) . . . . ?
C35 C36 C37 C33 -61.9(15) . . . . ?
C35 C28 C3 O2 -178.0(9) . . . . ?
C35 C28 C3 C22 60.4(12) . . . . ?
C35 C28 C3 C21 -60.2(14) . . . . ?
C35 C28 C34 C33 62.4(14) . . . . ?
C35 C28 C29 C30 -55.2(12) . . . . ?
C34 C28 C3 O2 64.6(13) . . . . ?
C34 C28 C3 C22 -56.9(13) . . . . ?
C34 C28 C3 C21 -177.6(11) . . . . ?
C34 C28 C35 C36 -57.7(13) . . . . ?
C34 C28 C29 C30 57.5(12) . . . . ?
C34 C33 C31 C30 -57.4(13) . . . . ?
C34 C33 C37 C36 60.8(13) . . . . ?
C41 O3 C38 C39 -33.1(14) . . . . ?
C13 C12 C16 C18 -59.7(13) . . . . ?
C42 O4 C45 C44 35.6(13) . . . . ?
C42 C43 C44 C45 7.4(17) . . . . ?
C19 C18 C16 C12 -62.2(15) . . . . ?
C19 C18 C17 C14 57.7(15) . . . . ?
C19 C10 C15 C14 -56.0(14) . . . . ?
C4 C2 C10 C19 178.9(9) . . . . ?
C4 C2 C10 C11 58.9(13) . . . . ?
C4 C2 C10 C15 -60.0(14) . . . . ?
C4 C5 C6 C7 -3.0(19) . . . . ?
C5 C4 C9 C8 1.9(19) . . . . ?
C5 C6 C7 C8 8(2) . . . . ?
C6 C7 C8 C9 -8(2) . . . . ?
C7 C8 C9 C4 2.8(19) . . . . ?
C9 C4 C5 C6 -1.8(19) . . . . ?
C31 C33 C34 C28 54.6(14) . . . . ?
C31 C33 C37 C36 -60.9(13) . . . . ?
C18 C19 C10 C2 -174.6(10) . . . . ?
C18 C19 C10 C11 -53.9(13) . . . . ?
C18 C19 C10 C15 61.6(13) . . . . ?
C18 C17 C14 C13 63.2(14) . . . . ?
C18 C17 C14 C15 -52.7(15) . . . . ?
C11 C12 C16 C18 63.1(12) . . . . ?
C11 C10 C15 C14 60.3(14) . . . . ?
C12 C13 C14 C17 -59.2(14) . . . . ?
C12 C13 C14 C15 58.6(15) . . . . ?
C12 C11 C10 C2 -179.0(10) . . . . ?
C12 C11 C10 C19 59.0(13) . . . . ?
C12 C11 C10 C15 -57.0(14) . . . . ?
C29 C28 C3 O2 -57.2(11) . . . . ?
C29 C28 C3 C22 -178.7(9) . . . . ?
C29 C28 C3 C21 60.7(13) . . . . ?
C29 C28 C35 C36 57.3(12) . . . . ?
C29 C28 C34 C33 -53.3(13) . . . . ?
C37 C36 C32 C30 -58.3(13) . . . . ?
C37 C36 C35 C28 61.2(15) . . . . ?
C37 C33 C34 C28 -64.7(14) . . . . ?
C37 C33 C31 C30 60.1(12) . . . . ?
C10 C2 C4 C5 -93.1(14) . . . . ?
C10 C2 C4 C9 87.1(13) . . . . ?
C10 C19 C18 C16 58.9(16) . . . . ?
C10 C19 C18 C17 -62.5(14) . . . . ?
C10 C11 C12 C13 58.6(15) . . . . ?
C10 C11 C12 C16 -64.5(13) . . . . ?
C10 C15 C14 C13 -61.4(15) . . . . ?
C10 C15 C14 C17 52.3(15) . . . . ?
C16 C18 C17 C14 -66.7(14) . . . . ?
C21 C3 C22 C23 -142.1(12) . . . . ?
C21 C3 C22 C27 34.9(16) . . . . ?
C17 C18 C16 C12 59.3(13) . . . . ?
C52 C50 C51 C53 54(2) . . . . ?
C45 O4 C42 C43 -29.1(13) . . . . ?
C51 C50 C52 C54 -44.5(18) . . . . ?
C47 C46 C48 C49 -73.8(16) . . . . ?
C14 C13 C12 C11 -58.6(15) . . . . ?
C14 C13 C12 C16 61.2(14) . . . . ?

loop_
_smtbx_masks_void_nr
_smtbx_masks_void_average_x
_smtbx_masks_void_average_y
_smtbx_masks_void_average_z
_smtbx_masks_void_volume
_smtbx_masks_void_count_electrons
_smtbx_masks_void_content
1 0.011 0.000 -0.317 576.2 114.0 '2.66 ether'
